data_7209062
loop_
_publ_author_name
'Wang, Yan'
'Wang, La-Mei'
'Li, Zhi-Fang'
'Hu, Yang-Yang'
'Li, Guang-Hua'
'Xiao, Li-Na'
'Wang, Tie-gang'
'Zheng, Da-Fang'
'Cui, Xiao-Bing'
'Xu, Ji-Qing'

_publ_section_title
;
 The syntheses, structures and characterizations of a series of frameworks
 constructed from polyoxometalates, metals and organic units
;
_journal_issue 2
_journal_name_full CrystEngComm
_journal_page_first 285
_journal_paper_doi 10.1039/c2ce26477c
_journal_volume 15
_journal_year 2013
_chemical_formula_sum 'C50 H48 Cl2 N10 Ni2 O43 Si W12'
_chemical_formula_weight 3899.59
_chemical_name_systematic
;
?
;
_space_group_IT_number 4
_symmetry_cell_setting monoclinic
_symmetry_space_group_name_Hall 'P 2yb'
_symmetry_space_group_name_H-M 'P 1 21 1'
_atom_sites_solution_hydrogens geom
_atom_sites_solution_primary direct
_atom_sites_solution_secondary difmap
_audit_creation_method SHELXL-97
_cell_angle_alpha 90.00
_cell_angle_beta 104.651(4)
_cell_angle_gamma 90.00
_cell_formula_units_Z 2
_cell_length_a 13.2049(9)
_cell_length_b 14.9418(7)
_cell_length_c 20.5766(12)
_cell_measurement_temperature 293(2)
_cell_volume 3927.9(4)
_computing_structure_refinement 'SHELXL-97 (Sheldrick, 1997)'
_computing_structure_solution 'SHELXS-97 (Sheldrick, 1990)'
_diffrn_ambient_temperature 293(2)
_diffrn_measured_fraction_theta_full 0.981
_diffrn_measured_fraction_theta_max 0.981
_diffrn_radiation_monochromator graphite
_diffrn_radiation_source 'fine-focus sealed tube'
_diffrn_radiation_type MoK\a
_diffrn_radiation_wavelength 0.71073
_diffrn_reflns_av_R_equivalents 0.0885
_diffrn_reflns_av_sigmaI/netI 0.1283
_diffrn_reflns_limit_h_max 16
_diffrn_reflns_limit_h_min -16
_diffrn_reflns_limit_k_max 9
_diffrn_reflns_limit_k_min -19
_diffrn_reflns_limit_l_max 26
_diffrn_reflns_limit_l_min -26
_diffrn_reflns_number 23063
_diffrn_reflns_theta_full 27.39
_diffrn_reflns_theta_max 27.39
_diffrn_reflns_theta_min 1.02
_exptl_absorpt_coefficient_mu 18.137
_exptl_absorpt_correction_T_max 0.1222
_exptl_absorpt_correction_T_min 0.0709
_exptl_absorpt_correction_type empirical
_exptl_absorpt_process_details
;
Higashi, T. (1995). Program for Absorption Correction.
Rigaku Corporation, Tokyo, Japan.
;
_exptl_crystal_density_diffrn 3.297
_exptl_crystal_density_method 'not measured'
_exptl_crystal_F_000 3508
_exptl_crystal_size_max 0.31
_exptl_crystal_size_mid 0.25
_exptl_crystal_size_min 0.20
_refine_diff_density_max 6.065
_refine_diff_density_min -2.966
_refine_diff_density_rms 0.594
_refine_ls_abs_structure_details 'Flack H D (1983), Acta Cryst. A39, 876-881'
_refine_ls_abs_structure_Flack 0.47(2)
_refine_ls_extinction_coef 0.00030(4)
_refine_ls_extinction_expression Fc^*^=kFc[1+0.001xFc^2^\l^3^/sin(2\q)]^-1/4^
_refine_ls_extinction_method SHELXL
_refine_ls_goodness_of_fit_ref 1.034
_refine_ls_hydrogen_treatment constr
_refine_ls_matrix_type full
_refine_ls_number_parameters 1083
_refine_ls_number_reflns 14166
_refine_ls_number_restraints 473
_refine_ls_restrained_S_all 1.017
_refine_ls_R_factor_all 0.1190
_refine_ls_R_factor_gt 0.0698
_refine_ls_shift/su_max 0.003
_refine_ls_shift/su_mean 0.000
_refine_ls_structure_factor_coef Fsqd
_refine_ls_weighting_details 'calc w=1/[\s^2^(Fo^2^)+(0.1044P)^2^+0.0000P] where P=(Fo^2^+2Fc^2^)/3'
_refine_ls_weighting_scheme calc
_refine_ls_wR_factor_gt 0.1645
_refine_ls_wR_factor_ref 0.2042
_reflns_number_gt 9264
_reflns_number_total 14166
_reflns_threshold_expression >2sigma(I)
_cod_data_source_file c2ce26477c.txt
_cod_data_source_block k_2
_cod_original_sg_symbol_H-M p2(1)
_cod_database_code 7209062

loop_
_symmetry_equiv_pos_as_xyz
'x, y, z'
'-x, y+1/2, -z'

loop_
_atom_site_label
_atom_site_type_symbol
_atom_site_fract_x
_atom_site_fract_y
_atom_site_fract_z
_atom_site_U_iso_or_equiv
_atom_site_adp_type
_atom_site_occupancy
_atom_site_symmetry_multiplicity
_atom_site_calc_flag
_atom_site_refinement_flags
W1 W -0.33977(11) -0.15188(11) 0.33445(7) 0.0276(3) Uani 1 1 d .
W2 W -0.36360(11) -0.16304(11) 0.15351(8) 0.0309(4) Uani 1 1 d .
W3 W -0.17861(11) 0.21303(11) 0.16845(7) 0.0295(4) Uani 1 1 d .
W4 W -0.15600(11) 0.22264(11) 0.33570(8) 0.0310(4) Uani 1 1 d .
W5 W -0.24006(12) 0.03163(12) 0.42295(7) 0.0328(4) Uani 1 1 d .
W6 W -0.08319(13) -0.10371(11) 0.36127(7) 0.0319(4) Uani 1 1 d .
W7 W -0.28670(12) 0.01259(12) 0.07263(7) 0.0344(4) Uani 1 1 d .
W8 W -0.45919(12) 0.15931(11) 0.13859(7) 0.0320(4) Uani 1 1 d .
W9 W 0.00305(12) 0.08679(11) 0.27562(7) 0.0303(4) Uani 1 1 d .
W10 W -0.43547(13) 0.16568(11) 0.30497(7) 0.0319(4) Uani 1 1 d .
W11 W -0.53576(12) -0.01587(11) 0.21796(7) 0.0292(4) Uani 1 1 d .
W12 W -0.10980(13) -0.11162(11) 0.17893(7) 0.0309(4) Uani 1 1 d .
Ni1 Ni -0.5639(3) 0.3718(3) 0.35380(19) 0.0208(10) Uani 1 1 d .
Ni2 Ni 0.0639(3) 0.6972(3) 0.14827(19) 0.0212(10) Uani 1 1 d .
Cl1 Cl -0.6506(7) 0.5065(8) 0.3618(5) 0.041(3) Uani 1 1 d .
Cl2 Cl 0.1565(8) 0.5647(8) 0.1413(6) 0.046(3) Uani 1 1 d .
Si1 Si -0.2650(7) 0.0287(7) 0.2467(5) 0.0161(16) Uani 1 1 d .
O1 O -0.3809(19) 0.0672(17) 0.2351(11) 0.031(6) Uani 1 1 d U
O2 O -0.2632(19) -0.0356(17) 0.1855(11) 0.031(6) Uani 1 1 d U
O3 O -0.1814(17) 0.1100(16) 0.2524(10) 0.026(5) Uani 1 1 d U
O4 O -0.2460(16) -0.0309(14) 0.3174(9) 0.017(4) Uani 1 1 d U
O5 O -0.564(2) 0.070(2) 0.1463(14) 0.050(8) Uani 1 1 d .
O6 O -0.365(2) -0.098(2) 0.0709(13) 0.042(6) Uani 1 1 d U
O7 O -0.204(2) 0.117(2) 0.1117(13) 0.055(9) Uani 1 1 d .
O8 O 0.133(3) 0.085(2) 0.2905(16) 0.067(9) Uani 1 1 d U
O9 O -0.402(2) 0.069(2) 0.0880(15) 0.055(8) Uani 1 1 d .
O10 O -0.166(2) 0.1267(19) 0.3981(15) 0.052(8) Uani 1 1 d .
O11 O -0.393(3) -0.248(2) 0.3613(15) 0.061(9) Uani 1 1 d .
O12 O -0.1948(18) -0.1835(17) 0.3649(11) 0.030(6) Uani 1 1 d U
O13 O -0.119(3) 0.317(2) 0.3878(12) 0.061(10) Uani 1 1 d .
O14 O -0.3076(16) 0.2274(16) 0.3105(10) 0.026(5) Uani 1 1 d U
O15 O -0.528(2) 0.226(2) 0.0811(13) 0.044(7) Uani 1 1 d U
O16 O -0.0195(18) -0.0008(17) 0.3382(11) 0.029(5) Uani 1 1 d U
O17 O -0.321(2) -0.0815(17) 0.4136(11) 0.032(6) Uani 1 1 d .
O18 O -0.4773(17) -0.0967(17) 0.1661(11) 0.027(5) Uani 1 1 d U
O19 O -0.3381(17) -0.1899(16) 0.2473(11) 0.024(5) Uani 1 1 d U
O20 O -0.659(2) -0.0602(19) 0.2049(13) 0.041(7) Uani 1 1 d U
O21 O -0.168(2) -0.0569(17) 0.0874(12) 0.041(7) Uani 1 1 d .
O22 O -0.455(2) -0.085(2) 0.2917(13) 0.046(7) Uani 1 1 d U
O23 O -0.101(2) -0.1360(19) 0.2703(14) 0.050(8) Uani 1 1 d .
O24 O -0.548(2) 0.0758(19) 0.2778(13) 0.041(7) Uani 1 1 d U
O25 O -0.031(2) -0.004(2) 0.2134(14) 0.050(7) Uani 1 1 d U
O26 O 0.0229(18) -0.1660(19) 0.4024(12) 0.034(6) Uani 1 1 d U
O27 O -0.426(2) -0.256(2) 0.1180(13) 0.041(7) Uani 1 1 d U
O28 O -0.0173(15) -0.1820(15) 0.1585(10) 0.017(5) Uani 1 1 d U
O29 O -0.0349(17) 0.1653(17) 0.2055(10) 0.026(6) Uani 1 1 d .
O30 O -0.023(2) 0.1788(19) 0.3358(13) 0.044(7) Uani 1 1 d U
O31 O -0.4933(17) 0.2429(17) 0.3451(11) 0.026(5) Uani 1 1 d U
O32 O -0.3299(17) 0.2190(17) 0.1540(11) 0.028(5) Uani 1 1 d U
O33 O -0.3643(18) 0.092(2) 0.3802(13) 0.042(7) Uani 1 1 d .
O34 O -0.1135(19) -0.044(2) 0.4369(14) 0.045(8) Uani 1 1 d .
O35 O -0.305(3) 0.026(2) -0.0112(14) 0.062(9) Uani 1 1 d .
O36 O -0.155(3) 0.296(2) 0.1183(16) 0.056(9) Uani 1 1 d .
O37 O -0.160(2) 0.273(2) 0.2520(14) 0.047(7) Uani 1 1 d U
O38 O -0.4834(18) 0.2062(18) 0.2161(11) 0.032(6) Uani 1 1 d U
O39 O -0.2255(18) -0.1936(18) 0.1577(15) 0.043(7) Uani 1 1 d .
O40 O -0.2306(18) 0.0529(17) 0.5046(12) 0.030(6) Uani 1 1 d U
N1 N -0.972(3) 0.045(3) 0.5616(17) 0.049(9) Uani 1 1 d U
N2 N -0.653(2) 0.3025(19) 0.4080(12) 0.019(6) Uani 1 1 d U
N3 N -0.0406(18) 0.6264(17) 0.1931(11) 0.010(5) Uani 1 1 d U
N4 N -0.456(2) 0.440(2) 0.3068(14) 0.030(7) Uani 1 1 d U
N5 N 0.149(2) 0.7758(19) 0.0972(13) 0.021(6) Uani 1 1 d U
N6 N 0.451(2) 1.028(2) -0.0746(14) 0.031(7) Uani 1 1 d U
N7 N -0.160(2) 0.241(2) 0.7572(14) 0.029(7) Uani 1 1 d U
N8 N -0.4526(18) 0.3810(18) 0.4440(11) 0.015(5) Uani 1 1 d U
N9 N -0.960(2) 0.181(2) -0.0524(16) 0.035(8) Uani 1 1 d .
N10 N -0.6672(17) 0.3315(17) 0.2652(11) 0.012(5) Uani 1 1 d .
C1 C -0.903(3) -0.006(3) 0.5311(19) 0.042(10) Uani 1 1 d U
H1A H -0.9022 -0.0684 0.5298 0.051 Uiso 1 1 calc R
C2 C -0.835(3) 0.047(3) 0.5037(18) 0.036(9) Uani 1 1 d U
H2A H -0.7774 0.0222 0.4929 0.043 Uiso 1 1 calc R
C3 C -0.856(3) 0.134(4) 0.493(2) 0.054(14) Uani 1 1 d .
C4 C -0.784(3) 0.192(3) 0.464(2) 0.043(10) Uani 1 1 d U
C5 C -0.681(3) 0.171(3) 0.4714(19) 0.044(10) Uani 1 1 d U
H5A H -0.6552 0.1174 0.4925 0.053 Uiso 1 1 calc R
C6 C -0.613(3) 0.225(3) 0.4489(19) 0.043(10) Uani 1 1 d U
H6A H -0.5420 0.2128 0.4599 0.051 Uiso 1 1 calc R
C7 C -0.757(3) 0.321(3) 0.3970(18) 0.034(9) Uani 1 1 d U
H7A H -0.7887 0.3665 0.3684 0.040 Uiso 1 1 calc R
C8 C -0.816(4) 0.263(3) 0.434(2) 0.052(11) Uani 1 1 d U
H8A H -0.8837 0.2820 0.4337 0.062 Uiso 1 1 calc R
C9 C -0.933(3) 0.179(3) 0.522(2) 0.053(11) Uani 1 1 d U
H9A H -0.9384 0.2408 0.5180 0.064 Uiso 1 1 calc R
C10 C -0.995(3) 0.138(3) 0.5525(19) 0.044(10) Uani 1 1 d U
H10A H -1.0477 0.1664 0.5669 0.052 Uiso 1 1 calc R
C11 C -0.086(3) 0.559(2) 0.1672(17) 0.026(8) Uani 1 1 d U
H11A H -0.0675 0.5361 0.1298 0.031 Uiso 1 1 calc R
C12 C -0.163(3) 0.513(3) 0.190(2) 0.051(11) Uani 1 1 d U
H12A H -0.1880 0.4583 0.1714 0.061 Uiso 1 1 calc R
C13 C -0.203(3) 0.552(2) 0.2404(15) 0.021(7) Uani 1 1 d U
C14 C -0.293(3) 0.509(3) 0.2659(16) 0.029(8) Uani 1 1 d U
C15 C -0.339(3) 0.437(3) 0.2389(17) 0.028(8) Uani 1 1 d U
H15A H -0.3129 0.4082 0.2065 0.034 Uiso 1 1 calc R
C16 C -0.423(2) 0.400(2) 0.2550(15) 0.021(7) Uani 1 1 d U
H16A H -0.4569 0.3508 0.2323 0.025 Uiso 1 1 calc R
C17 C -0.404(2) 0.513(2) 0.3359(15) 0.022(7) Uani 1 1 d U
H17A H -0.4235 0.5378 0.3724 0.026 Uiso 1 1 calc R
C18 C -0.328(3) 0.550(2) 0.3157(16) 0.024(8) Uani 1 1 d U
H18A H -0.2984 0.6027 0.3349 0.029 Uiso 1 1 calc R
C19 C -0.151(3) 0.633(3) 0.271(2) 0.044(10) Uani 1 1 d U
H19A H -0.1708 0.6638 0.3050 0.053 Uiso 1 1 calc R
C20 C -0.067(3) 0.659(3) 0.2457(16) 0.026(7) Uani 1 1 d U
H20A H -0.0257 0.7051 0.2685 0.031 Uiso 1 1 calc R
C21 C 0.252(3) 0.759(3) 0.1041(19) 0.049(13) Uani 1 1 d .
H21A H 0.2803 0.7116 0.1323 0.059 Uiso 1 1 calc R
C22 C 0.315(3) 0.799(3) 0.0776(15) 0.032(9) Uani 1 1 d U
H22A H 0.3842 0.7810 0.0854 0.038 Uiso 1 1 calc R
C23 C 0.275(3) 0.873(2) 0.0344(16) 0.026(7) Uani 1 1 d U
C24 C 0.336(2) 0.928(2) -0.0047(15) 0.017(7) Uani 1 1 d U
C25 C 0.415(3) 0.892(3) -0.0297(16) 0.030(7) Uani 1 1 d DU
H25A H 0.4372 0.8331 -0.0206 0.036 Uiso 1 1 calc R
C26 C 0.462(4) 0.949(3) -0.071(2) 0.060(10) Uani 1 1 d DU
H26A H 0.5038 0.9225 -0.0953 0.072 Uiso 1 1 calc R
C27 C 0.393(3) 1.076(3) -0.0443(19) 0.043(10) Uani 1 1 d U
H27A H 0.3897 1.1384 -0.0474 0.051 Uiso 1 1 calc R
C28 C 0.330(3) 1.024(3) -0.003(2) 0.051(11) Uani 1 1 d U
H28A H 0.2893 1.0526 0.0211 0.061 Uiso 1 1 calc R
C29 C 0.165(3) 0.895(4) 0.029(2) 0.053(11) Uani 1 1 d U
H29A H 0.1331 0.9437 0.0038 0.064 Uiso 1 1 calc R
C30 C 0.112(3) 0.846(2) 0.0598(16) 0.025(8) Uani 1 1 d .
H30A H 0.0426 0.8614 0.0554 0.030 Uiso 1 1 calc R
C31 C -0.181(3) 0.329(3) 0.7552(17) 0.029(8) Uani 1 1 d .
H31A H -0.1601 0.3644 0.7936 0.035 Uiso 1 1 calc R
C32 C -0.239(3) 0.370(3) 0.6892(18) 0.041(10) Uani 1 1 d U
H32A H -0.2565 0.4302 0.6852 0.049 Uiso 1 1 calc R
C33 C -0.267(3) 0.309(3) 0.632(2) 0.041(10) Uani 1 1 d U
C34 C -0.330(3) 0.346(3) 0.5731(16) 0.028(8) Uani 1 1 d U
C35 C -0.414(2) 0.385(2) 0.5670(15) 0.024(7) Uani 1 1 d U
H35A H -0.4385 0.3961 0.6047 0.029 Uiso 1 1 calc R
C36 C -0.476(3) 0.414(3) 0.4997(18) 0.034(9) Uani 1 1 d U
H36A H -0.5297 0.4552 0.4958 0.040 Uiso 1 1 calc R
C37 C -0.362(2) 0.347(2) 0.4516(14) 0.013(6) Uani 1 1 d U
H37A H -0.3377 0.3452 0.4130 0.016 Uiso 1 1 calc R
C38 C -0.289(3) 0.310(3) 0.5128(18) 0.038(9) Uani 1 1 d U
H38A H -0.2317 0.2739 0.5150 0.046 Uiso 1 1 calc R
C39 C -0.231(2) 0.222(3) 0.6443(16) 0.024(7) Uani 1 1 d U
H39A H -0.2417 0.1825 0.6082 0.028 Uiso 1 1 calc R
C40 C -0.182(2) 0.191(2) 0.7063(15) 0.022(7) Uani 1 1 d U
H40A H -0.1643 0.1308 0.7113 0.026 Uiso 1 1 calc R
C41 C -0.864(2) 0.214(3) -0.0470(16) 0.026(7) Uani 1 1 d U
H41A H -0.8390 0.2202 -0.0851 0.032 Uiso 1 1 calc R
C42 C -0.800(3) 0.240(3) 0.0167(17) 0.034(9) Uani 1 1 d U
H42A H -0.7315 0.2584 0.0201 0.041 Uiso 1 1 calc R
C43 C -0.837(3) 0.238(2) 0.0744(14) 0.024(8) Uani 1 1 d .
C44 C -0.778(2) 0.259(2) 0.1394(15) 0.021(7) Uani 1 1 d U
C45 C -0.733(2) 0.348(3) 0.1481(16) 0.025(7) Uani 1 1 d U
H45A H -0.7381 0.3821 0.1096 0.030 Uiso 1 1 calc R
C46 C -0.681(3) 0.387(3) 0.2094(17) 0.036(9) Uani 1 1 d U
H46A H -0.6571 0.4455 0.2126 0.043 Uiso 1 1 calc R
C47 C -0.704(3) 0.248(3) 0.2565(18) 0.035(9) Uani 1 1 d U
H47A H -0.6871 0.2109 0.2940 0.042 Uiso 1 1 calc R
C48 C -0.762(3) 0.212(3) 0.1996(17) 0.037(9) Uani 1 1 d U
H48A H -0.7923 0.1553 0.2003 0.045 Uiso 1 1 calc R
C49 C -0.930(3) 0.198(3) 0.0689(17) 0.031(8) Uani 1 1 d U
H49A H -0.9591 0.1972 0.1058 0.038 Uiso 1 1 calc R
C50 C -0.989(3) 0.156(3) 0.0036(16) 0.026(7) Uani 1 1 d U
H50A H -1.0429 0.1147 0.0019 0.031 Uiso 1 1 calc R
OW1 O -0.421(2) 0.069(2) -0.1503(14) 0.047(8) Uani 1 1 d .
OW2 O -0.093(3) 0.991(2) -0.3604(15) 0.064(9) Uani 1 1 d U
OW3 O -0.419(3) 0.170(2) -0.2640(15) 0.074(11) Uani 1 1 d .

loop_
_atom_site_aniso_label
_atom_site_aniso_U_11
_atom_site_aniso_U_22
_atom_site_aniso_U_33
_atom_site_aniso_U_23
_atom_site_aniso_U_13
_atom_site_aniso_U_12
W1 0.0305(8) 0.0243(9) 0.0290(7) 0.0030(7) 0.0093(6) 0.0002(7)
W2 0.0248(8) 0.0301(10) 0.0403(9) -0.0083(7) 0.0129(6) 0.0005(7)
W3 0.0312(8) 0.0275(10) 0.0303(8) 0.0054(7) 0.0089(6) 0.0021(7)
W4 0.0299(8) 0.0273(10) 0.0383(8) -0.0060(7) 0.0133(6) -0.0022(7)
W5 0.0371(9) 0.0435(11) 0.0194(7) 0.0026(7) 0.0101(6) 0.0114(8)
W6 0.0475(10) 0.0273(10) 0.0209(7) 0.0027(7) 0.0087(6) 0.0077(7)
W7 0.0375(9) 0.0480(12) 0.0189(7) 0.0035(7) 0.0095(6) 0.0156(8)
W8 0.0444(10) 0.0280(10) 0.0225(7) -0.0004(7) 0.0064(6) 0.0078(7)
W9 0.0372(9) 0.0263(10) 0.0300(8) -0.0038(7) 0.0131(7) -0.0084(7)
W10 0.0445(10) 0.0252(9) 0.0312(8) -0.0022(7) 0.0191(7) 0.0069(7)
W11 0.0365(9) 0.0251(9) 0.0296(8) -0.0081(6) 0.0148(6) -0.0046(7)
W12 0.0416(9) 0.0263(9) 0.0306(7) 0.0002(7) 0.0198(7) 0.0071(7)
Ni1 0.021(2) 0.022(3) 0.018(2) 0.0009(18) 0.0034(16) 0.0043(17)
Ni2 0.026(2) 0.023(3) 0.0154(19) 0.0044(17) 0.0058(16) 0.0019(18)
Cl1 0.037(5) 0.047(8) 0.042(5) 0.003(5) 0.015(4) 0.010(5)
Cl2 0.041(6) 0.040(7) 0.060(7) 0.018(5) 0.019(5) 0.016(5)
Si1 0.014(4) 0.007(4) 0.029(4) 0.005(3) 0.008(3) 0.003(3)
O1 0.031(6) 0.031(6) 0.030(6) 0.0002(10) 0.0076(18) -0.0003(10)
O2 0.031(6) 0.031(6) 0.031(6) 0.0003(10) 0.0079(17) -0.0002(10)
O3 0.026(5) 0.026(5) 0.026(5) -0.0002(10) 0.0065(16) -0.0001(10)
O4 0.017(5) 0.017(5) 0.017(5) 0.0000(10) 0.0042(15) -0.0001(10)
O5 0.041(17) 0.06(2) 0.058(18) -0.021(15) 0.021(14) -0.011(14)
O6 0.042(7) 0.042(7) 0.042(7) -0.0002(10) 0.0108(19) 0.0001(10)
O7 0.046(19) 0.08(3) 0.039(15) 0.008(16) 0.012(13) 0.037(16)
O8 0.067(9) 0.067(9) 0.067(9) 0.0001(10) 0.017(3) 0.0000(10)
O9 0.05(2) 0.05(2) 0.07(2) 0.000(16) 0.019(16) 0.005(15)
O10 0.038(17) 0.032(19) 0.07(2) -0.029(15) -0.012(14) -0.006(13)
O11 0.08(2) 0.05(2) 0.06(2) 0.031(17) 0.028(18) 0.021(17)
O12 0.030(6) 0.031(6) 0.030(6) -0.0002(10) 0.0077(17) 0.0000(10)
O13 0.08(2) 0.08(3) 0.021(14) -0.015(15) 0.008(14) 0.022(19)
O14 0.026(5) 0.026(5) 0.026(5) -0.0002(10) 0.0066(16) -0.0001(10)
O15 0.044(7) 0.044(7) 0.044(7) 0.0003(10) 0.011(2) 0.0001(10)
O16 0.029(6) 0.029(6) 0.029(6) 0.0000(10) 0.0073(17) -0.0002(10)
O17 0.052(17) 0.031(17) 0.022(12) 0.003(11) 0.025(11) -0.004(12)
O18 0.027(5) 0.027(5) 0.027(5) -0.0004(10) 0.0069(17) 0.0001(10)
O19 0.024(5) 0.024(5) 0.024(5) -0.0006(10) 0.0062(16) 0.0005(10)
O20 0.041(7) 0.041(7) 0.041(7) 0.0002(10) 0.0102(19) -0.0002(10)
O21 0.07(2) 0.018(16) 0.025(13) -0.011(11) 0.001(13) 0.009(13)
O22 0.046(7) 0.046(7) 0.046(7) -0.0001(10) 0.012(2) 0.0000(10)
O23 0.049(18) 0.04(2) 0.07(2) 0.025(15) 0.035(15) 0.007(14)
O24 0.041(7) 0.041(7) 0.041(7) -0.0004(10) 0.0105(19) 0.0001(10)
O25 0.050(7) 0.050(7) 0.050(7) 0.0000(10) 0.013(2) 0.0000(10)
O26 0.034(6) 0.034(6) 0.034(6) 0.0003(10) 0.0087(18) 0.0000(10)
O27 0.041(7) 0.041(7) 0.041(7) 0.0001(10) 0.0105(19) 0.0000(10)
O28 0.017(5) 0.017(5) 0.017(5) 0.0003(10) 0.0042(15) -0.0001(10)
O29 0.027(13) 0.033(16) 0.020(11) -0.008(11) 0.010(9) 0.006(11)
O30 0.043(7) 0.044(7) 0.043(7) -0.0003(10) 0.011(2) 0.0001(10)
O31 0.026(5) 0.026(5) 0.026(5) 0.0003(10) 0.0064(17) 0.0000(10)
O32 0.028(5) 0.028(5) 0.028(5) -0.0001(10) 0.0071(17) 0.0000(10)
O33 0.017(13) 0.05(2) 0.058(17) 0.038(15) 0.009(12) -0.003(12)
O34 0.018(13) 0.05(2) 0.063(18) 0.026(15) 0.006(12) -0.007(12)
O35 0.09(2) 0.06(2) 0.040(16) -0.022(16) 0.025(16) -0.01(2)
O36 0.08(2) 0.03(2) 0.07(2) 0.010(16) 0.046(18) 0.001(16)
O37 0.047(7) 0.047(7) 0.047(7) -0.0002(10) 0.012(2) 0.0001(10)
O38 0.032(6) 0.032(6) 0.032(6) 0.0003(10) 0.0082(17) 0.0000(10)
O39 0.016(13) 0.038(19) 0.08(2) 0.012(15) 0.027(14) -0.002(11)
O40 0.031(6) 0.030(6) 0.030(6) 0.0001(10) 0.0079(18) -0.0003(10)
N1 0.049(9) 0.049(9) 0.049(9) 0.0001(10) 0.012(2) -0.0002(10)
N2 0.019(6) 0.019(6) 0.019(6) -0.0001(10) 0.0048(18) 0.0001(10)
N3 0.010(5) 0.010(5) 0.010(5) 0.0000(10) 0.0026(16) 0.0000(10)
N4 0.030(7) 0.030(7) 0.030(7) 0.0001(10) 0.008(2) -0.0001(10)
N5 0.021(6) 0.021(6) 0.021(6) 0.0000(10) 0.0053(18) 0.0001(10)
N6 0.031(7) 0.031(7) 0.031(7) 0.0002(10) 0.0080(19) -0.0002(10)
N7 0.029(7) 0.029(7) 0.029(7) -0.0001(10) 0.007(2) 0.0002(10)
N8 0.015(5) 0.015(5) 0.015(5) 0.0002(10) 0.0036(17) 0.0000(10)
N9 0.014(15) 0.03(2) 0.06(2) -0.023(16) 0.000(14) 0.004(12)
N10 0.016(13) 0.006(14) 0.015(12) 0.001(10) 0.004(9) -0.003(10)
C1 0.042(10) 0.042(10) 0.042(10) 0.0000(10) 0.011(3) -0.0001(10)
C2 0.036(9) 0.036(9) 0.036(9) -0.0001(10) 0.009(2) -0.0001(10)
C3 0.03(2) 0.08(4) 0.06(3) 0.05(3) 0.03(2) 0.03(2)
C4 0.043(10) 0.043(10) 0.043(10) 0.0001(10) 0.011(3) 0.0000(10)
C5 0.044(10) 0.044(10) 0.044(10) 0.0002(10) 0.011(3) 0.0000(10)
C6 0.043(10) 0.043(10) 0.043(10) 0.0001(10) 0.011(3) 0.0000(10)
C7 0.034(9) 0.034(9) 0.034(9) 0.0000(10) 0.009(2) 0.0001(10)
C8 0.052(11) 0.052(11) 0.052(11) 0.0001(10) 0.013(3) -0.0001(10)
C9 0.053(11) 0.053(11) 0.053(11) 0.0000(10) 0.013(3) -0.0001(10)
C10 0.044(10) 0.043(10) 0.043(10) 0.0000(10) 0.011(3) -0.0001(10)
C11 0.026(8) 0.026(8) 0.026(8) 0.0001(10) 0.007(2) 0.0000(10)
C12 0.051(11) 0.051(11) 0.051(11) -0.0001(10) 0.013(3) 0.0001(10)
C13 0.021(7) 0.021(7) 0.021(7) -0.0001(10) 0.005(2) -0.0001(10)
C14 0.029(8) 0.029(8) 0.029(8) 0.0000(10) 0.007(2) 0.0000(10)
C15 0.028(8) 0.028(8) 0.028(8) 0.0001(10) 0.007(2) 0.0001(10)
C16 0.021(7) 0.021(7) 0.021(7) 0.0002(10) 0.005(2) -0.0001(10)
C17 0.022(7) 0.022(7) 0.022(7) -0.0001(10) 0.006(2) 0.0000(10)
C18 0.024(8) 0.024(8) 0.024(8) -0.0002(10) 0.006(2) -0.0002(10)
C19 0.045(10) 0.044(10) 0.044(10) 0.0001(10) 0.011(3) 0.0000(10)
C20 0.026(7) 0.026(7) 0.026(7) 0.0002(10) 0.007(2) -0.0002(10)
C21 0.03(2) 0.08(4) 0.03(2) -0.01(2) -0.006(18) 0.00(2)
C22 0.04(2) 0.05(2) 0.009(15) -0.015(13) -0.001(14) 0.006(17)
C23 0.026(7) 0.026(7) 0.026(7) 0.0001(10) 0.006(2) 0.0000(10)
C24 0.017(7) 0.017(7) 0.017(7) 0.0001(10) 0.0043(19) -0.0002(10)
C25 0.030(8) 0.030(8) 0.030(8) 0.0001(10) 0.008(2) 0.0000(10)
C26 0.060(10) 0.060(10) 0.060(10) -0.0001(10) 0.015(3) 0.0001(10)
C27 0.043(10) 0.043(10) 0.043(10) 0.0001(10) 0.011(3) 0.0000(10)
C28 0.051(11) 0.051(11) 0.051(11) 0.0000(10) 0.013(3) 0.0000(10)
C29 0.053(11) 0.053(11) 0.053(11) 0.0002(10) 0.013(3) 0.0001(10)
C30 0.033(19) 0.02(2) 0.032(18) 0.006(15) 0.025(15) -0.001(16)
C31 0.023(18) 0.02(2) 0.034(19) 0.003(16) -0.005(14) -0.003(15)
C32 0.041(10) 0.041(10) 0.041(10) -0.0001(10) 0.010(3) 0.0000(10)
C33 0.041(10) 0.041(10) 0.041(10) -0.0001(10) 0.010(3) 0.0001(10)
C34 0.028(8) 0.028(8) 0.028(8) 0.0001(10) 0.007(2) -0.0001(10)
C35 0.024(7) 0.024(7) 0.024(7) -0.0001(10) 0.006(2) 0.0000(10)
C36 0.034(9) 0.034(9) 0.033(9) 0.0000(10) 0.008(2) 0.0000(10)
C37 0.013(6) 0.013(6) 0.013(6) 0.0000(10) 0.0033(18) -0.0001(10)
C38 0.038(9) 0.038(9) 0.038(9) -0.0001(10) 0.010(3) 0.0001(10)
C39 0.024(7) 0.024(7) 0.024(7) 0.0001(10) 0.006(2) 0.0000(10)
C40 0.022(7) 0.022(7) 0.022(7) -0.0002(10) 0.006(2) 0.0000(10)
C41 0.026(7) 0.026(7) 0.026(7) -0.0001(10) 0.007(2) 0.0001(10)
C42 0.034(9) 0.034(9) 0.034(9) 0.0002(10) 0.009(2) 0.0000(10)
C43 0.027(18) 0.03(2) 0.015(15) -0.004(14) -0.004(13) 0.012(15)
C44 0.021(7) 0.021(7) 0.021(7) 0.0000(10) 0.005(2) 0.0000(10)
C45 0.025(7) 0.025(7) 0.025(7) 0.0000(10) 0.006(2) 0.0001(10)
C46 0.036(9) 0.036(9) 0.036(9) 0.0001(10) 0.009(2) 0.0000(10)
C47 0.035(9) 0.035(9) 0.035(9) -0.0001(10) 0.009(2) 0.0000(10)
C48 0.037(9) 0.037(9) 0.037(9) 0.0000(10) 0.009(2) 0.0000(10)
C49 0.031(8) 0.031(8) 0.031(8) 0.0000(10) 0.008(2) -0.0001(10)
C50 0.026(7) 0.026(7) 0.026(7) -0.0002(10) 0.007(2) -0.0001(10)
OW1 0.035(16) 0.04(2) 0.059(18) 0.013(14) 0.000(13) 0.003(13)
OW2 0.064(9) 0.064(9) 0.064(9) 0.0001(10) 0.016(2) -0.0002(10)
OW3 0.12(3) 0.05(2) 0.054(19) -0.028(18) 0.034(19) -0.02(2)

loop_
_atom_type_symbol
_atom_type_description
_atom_type_scat_dispersion_real
_atom_type_scat_dispersion_imag
_atom_type_scat_source
C C 0.0033 0.0016 'International Tables Vol C Tables 4.2.6.8 and 6.1.1.4'
H H 0.0000 0.0000 'International Tables Vol C Tables 4.2.6.8 and 6.1.1.4'
Cl Cl 0.1484 0.1585 'International Tables Vol C Tables 4.2.6.8 and 6.1.1.4'
N N 0.0061 0.0033 'International Tables Vol C Tables 4.2.6.8 and 6.1.1.4'
Ni Ni 0.3393 1.1124 'International Tables Vol C Tables 4.2.6.8 and 6.1.1.4'
O O 0.0106 0.0060 'International Tables Vol C Tables 4.2.6.8 and 6.1.1.4'
Si Si 0.0817 0.0704 'International Tables Vol C Tables 4.2.6.8 and 6.1.1.4'
W W -0.8490 6.8722 'International Tables Vol C Tables 4.2.6.8 and 6.1.1.4'

loop_
_geom_angle_atom_site_label_1
_geom_angle_atom_site_label_2
_geom_angle_atom_site_label_3
_geom_angle
_geom_angle_site_symmetry_1
_geom_angle_site_symmetry_3
O11 W1 O22 104.1(13) . .
O11 W1 O19 98.9(13) . .
O22 W1 O19 85.2(11) . .
O11 W1 O17 99.1(13) . .
O22 W1 O17 91.2(12) . .
O19 W1 O17 162.0(10) . .
O11 W1 O12 98.3(12) . .
O22 W1 O12 157.5(12) . .
O19 W1 O12 89.2(9) . .
O17 W1 O12 87.5(11) . .
O11 W1 O4 169.2(11) . .
O22 W1 O4 85.0(11) . .
O19 W1 O4 87.5(9) . .
O17 W1 O4 74.6(8) . .
O12 W1 O4 73.0(9) . .
O27 W2 O39 100.4(12) . .
O27 W2 O18 100.2(12) . .
O39 W2 O18 159.3(11) . .
O27 W2 O19 101.8(11) . .
O39 W2 O19 88.9(11) . .
O18 W2 O19 85.1(9) . .
O27 W2 O6 97.9(12) . .
O39 W2 O6 87.5(12) . .
O18 W2 O6 91.5(10) . .
O19 W2 O6 160.3(11) . .
O27 W2 O2 169.1(10) . .
O39 W2 O2 72.9(10) . .
O18 W2 O2 87.0(10) . .
O19 W2 O2 86.8(9) . .
O6 W2 O2 73.6(10) . .
O36 W3 O7 102.6(14) . .
O36 W3 O37 101.8(14) . .
O7 W3 O37 155.6(13) . .
O36 W3 O32 102.3(13) . .
O7 W3 O32 85.8(11) . .
O37 W3 O32 90.5(11) . .
O36 W3 O29 101.1(13) . .
O7 W3 O29 87.9(11) . .
O37 W3 O29 86.0(10) . .
O32 W3 O29 156.6(10) . .
O36 W3 O3 168.6(13) . .
O7 W3 O3 85.3(11) . .
O37 W3 O3 70.3(11) . .
O32 W3 O3 86.3(9) . .
O29 W3 O3 70.8(9) . .
O13 W4 O37 100.1(14) . .
O13 W4 O30 99.3(13) . .
O37 W4 O30 87.2(12) . .
O13 W4 O14 104.0(12) . .
O37 W4 O14 87.2(10) . .
O30 W4 O14 156.6(11) . .
O13 W4 O10 104.0(12) . .
O37 W4 O10 155.9(12) . .
O30 W4 O10 87.7(12) . .
O14 W4 O10 88.2(10) . .
O13 W4 O3 167.4(12) . .
O37 W4 O3 69.8(11) . .
O30 W4 O3 73.4(10) . .
O14 W4 O3 83.4(9) . .
O10 W4 O3 86.1(9) . .
O40 W5 O10 102.6(12) . .
O40 W5 O33 102.2(12) . .
O10 W5 O33 87.9(11) . .
O40 W5 O34 96.7(12) . .
O10 W5 O34 89.3(11) . .
O33 W5 O34 161.1(12) . .
O40 W5 O17 99.1(10) . .
O10 W5 O17 158.2(10) . .
O33 W5 O17 88.7(11) . .
O34 W5 O17 86.9(11) . .
O40 W5 O4 167.2(10) . .
O10 W5 O4 86.9(10) . .
O33 W5 O4 86.4(10) . .
O34 W5 O4 74.8(10) . .
O17 W5 O4 71.4(8) . .
O26 W6 O16 102.0(11) . .
O26 W6 O23 103.4(12) . .
O16 W6 O23 84.8(11) . .
O26 W6 O12 100.6(11) . .
O16 W6 O12 157.4(10) . .
O23 W6 O12 88.6(11) . .
O26 W6 O34 99.4(11) . .
O16 W6 O34 91.1(10) . .
O23 W6 O34 157.2(11) . .
O12 W6 O34 86.6(10) . .
O26 W6 O4 169.5(9) . .
O16 W6 O4 87.1(9) . .
O23 W6 O4 82.4(10) . .
O12 W6 O4 70.6(9) . .
O34 W6 O4 74.9(9) . .
O35 W7 O21 97.7(14) . .
O35 W7 O9 102.0(15) . .
O21 W7 O9 159.9(12) . .
O35 W7 O6 98.5(13) . .
O21 W7 O6 87.1(12) . .
O9 W7 O6 86.2(13) . .
O35 W7 O7 104.0(13) . .
O21 W7 O7 90.9(11) . .
O9 W7 O7 88.1(13) . .
O6 W7 O7 157.5(11) . .
O35 W7 O2 169.4(13) . .
O21 W7 O2 76.8(10) . .
O9 W7 O2 83.1(11) . .
O6 W7 O2 72.4(10) . .
O7 W7 O2 85.3(10) . .
O15 W8 O38 102.2(12) . .
O15 W8 O32 98.6(12) . .
O38 W8 O32 91.3(10) . .
O15 W8 O5 101.4(13) . .
O38 W8 O5 84.8(11) . .
O32 W8 O5 160.0(12) . .
O15 W8 O9 104.4(13) . .
O38 W8 O9 153.3(12) . .
O32 W8 O9 87.8(11) . .
O5 W8 O9 87.0(12) . .
O15 W8 O1 169.5(10) . .
O38 W8 O1 68.8(9) . .
O32 W8 O1 87.1(9) . .
O5 W8 O1 73.2(11) . .
O9 W8 O1 84.5(11) . .
O8 W9 O29 102.8(14) . .
O8 W9 O25 100.1(15) . .
O29 W9 O25 87.4(12) . .
O8 W9 O16 101.1(14) . .
O29 W9 O16 155.9(10) . .
O25 W9 O16 84.9(12) . .
O8 W9 O30 103.6(14) . .
O29 W9 O30 89.5(10) . .
O25 W9 O30 156.2(12) . .
O16 W9 O30 88.4(10) . .
O8 W9 O3 172.6(14) . .
O29 W9 O3 71.7(8) . .
O25 W9 O3 84.7(10) . .
O16 W9 O3 84.8(9) . .
O30 W9 O3 71.9(9) . .
O31 W10 O38 99.8(11) . .
O31 W10 O14 98.2(10) . .
O38 W10 O14 88.7(10) . .
O31 W10 O33 100.5(11) . .
O38 W10 O33 159.6(12) . .
O14 W10 O33 89.0(10) . .
O31 W10 O24 101.5(11) . .
O38 W10 O24 84.2(11) . .
O14 W10 O24 159.9(10) . .
O33 W10 O24 91.1(11) . .
O31 W10 O1 170.1(9) . .
O38 W10 O1 71.3(10) . .
O14 W10 O1 86.2(9) . .
O33 W10 O1 88.4(11) . .
O24 W10 O1 73.7(10) . .
O20 W11 O24 98.6(12) . .
O20 W11 O18 99.8(11) . .
O24 W11 O18 161.3(11) . .
O20 W11 O5 98.5(12) . .
O24 W11 O5 89.1(12) . .
O18 W11 O5 91.2(11) . .
O20 W11 O22 103.3(12) . .
O24 W11 O22 89.9(12) . .
O18 W11 O22 83.0(11) . .
O5 W11 O22 158.1(12) . .
O20 W11 O1 170.7(11) . .
O24 W11 O1 74.4(10) . .
O18 W11 O1 87.6(9) . .
O5 W11 O1 75.7(10) . .
O22 W11 O1 83.0(10) . .
O28 W12 O23 104.6(11) . .
O28 W12 O39 97.2(10) . .
O23 W12 O39 87.1(12) . .
O28 W12 O25 104.2(11) . .
O23 W12 O25 84.4(12) . .
O39 W12 O25 158.3(11) . .
O28 W12 O21 98.3(10) . .
O23 W12 O21 156.9(11) . .
O39 W12 O21 87.2(12) . .
O25 W12 O21 92.8(11) . .
O28 W12 O2 166.0(9) . .
O23 W12 O2 82.8(10) . .
O39 W12 O2 71.0(10) . .
O25 W12 O2 88.1(10) . .
O21 W12 O2 74.1(10) . .
N8 Ni1 N10 166.8(11) . .
N8 Ni1 N2 85.5(10) . .
N10 Ni1 N2 89.5(10) . .
N8 Ni1 O31 84.9(9) . .
N10 Ni1 O31 82.5(9) . .
N2 Ni1 O31 85.2(10) . .
N8 Ni1 N4 88.4(10) . .
N10 Ni1 N4 96.0(10) . .
N2 Ni1 N4 173.5(11) . .
O31 Ni1 N4 92.2(10) . .
N8 Ni1 Cl1 97.4(8) . .
N10 Ni1 Cl1 95.0(8) . .
N2 Ni1 Cl1 92.2(8) . .
O31 Ni1 Cl1 176.3(7) . .
N4 Ni1 Cl1 90.7(9) . .
N5 Ni2 N9 84.2(11) . 2_455
N5 Ni2 N3 172.3(10) . .
N9 Ni2 N3 90.5(10) 2_455 .
N5 Ni2 O28 85.4(9) . 1_565
N9 Ni2 O28 88.0(11) 2_455 1_565
N3 Ni2 O28 88.9(9) . 1_565
N5 Ni2 N7 90.8(11) . 2_556
N9 Ni2 N7 168.7(13) 2_455 2_556
N3 Ni2 N7 93.4(10) . 2_556
O28 Ni2 N7 81.4(10) 1_565 2_556
N5 Ni2 Cl2 95.2(8) . .
N9 Ni2 Cl2 94.0(10) 2_455 .
N3 Ni2 Cl2 90.7(7) . .
O28 Ni2 Cl2 177.9(6) 1_565 .
N7 Ni2 Cl2 96.5(9) 2_556 .
O2 Si1 O1 107.7(13) . .
O2 Si1 O3 111.3(13) . .
O1 Si1 O3 110.5(14) . .
O2 Si1 O4 109.8(13) . .
O1 Si1 O4 104.4(12) . .
O3 Si1 O4 112.7(12) . .
Si1 O1 W10 125.3(13) . .
Si1 O1 W11 126.9(14) . .
W10 O1 W11 91.9(8) . .
Si1 O1 W8 121.5(13) . .
W10 O1 W8 90.7(9) . .
W11 O1 W8 90.1(8) . .
Si1 O2 W2 126.8(13) . .
Si1 O2 W12 121.5(13) . .
W2 O2 W12 91.5(9) . .
Si1 O2 W7 124.5(14) . .
W2 O2 W7 92.7(8) . .
W12 O2 W7 89.5(8) . .
Si1 O3 W3 125.5(12) . .
Si1 O3 W4 123.6(12) . .
W3 O3 W4 92.4(8) . .
Si1 O3 W9 123.1(13) . .
W3 O3 W9 92.2(8) . .
W4 O3 W9 90.4(8) . .
Si1 O4 W1 126.3(11) . .
Si1 O4 W5 123.8(12) . .
W1 O4 W5 93.8(7) . .
Si1 O4 W6 119.8(10) . .
W1 O4 W6 93.1(8) . .
W5 O4 W6 90.9(7) . .
W11 O5 W8 121.0(15) . .
W7 O6 W2 121.3(13) . .
W3 O7 W7 151.6(16) . .
W7 O9 W8 148.3(18) . .
W5 O10 W4 149.8(15) . .
W6 O12 W1 123.3(13) . .
W10 O14 W4 147.1(14) . .
W6 O16 W9 152.9(13) . .
W1 O17 W5 120.1(10) . .
W2 O18 W11 150.3(13) . .
W1 O19 W2 148.5(14) . .
W7 O21 W12 119.5(13) . .
W1 O22 W11 153.3(16) . .
W6 O23 W12 153.8(17) . .
W11 O24 W10 120.0(13) . .
W9 O25 W12 151.2(16) . .
W12 O28 Ni2 159.0(12) . 1_545
W9 O29 W3 125.2(11) . .
W4 O30 W9 124.3(14) . .
W10 O31 Ni1 153.6(13) . .
W8 O32 W3 149.0(15) . .
W5 O33 W10 146.5(13) . .
W6 O34 W5 119.3(13) . .
W4 O37 W3 127.5(17) . .
W8 O38 W10 129.1(14) . .
W2 O39 W12 124.6(15) . .
C10 N1 C1 126(4) . .
C7 N2 C6 117(3) . .
C7 N2 Ni1 119(2) . .
C6 N2 Ni1 122(2) . .
C11 N3 C20 117(3) . .
C11 N3 Ni2 121(2) . .
C20 N3 Ni2 121(2) . .
C17 N4 C16 118(3) . .
C17 N4 Ni1 120(2) . .
C16 N4 Ni1 121(2) . .
C30 N5 C21 115(3) . .
C30 N5 Ni2 125(2) . .
C21 N5 Ni2 120(3) . .
C26 N6 C27 126(4) . .
C40 N7 C31 123(3) . .
C40 N7 Ni2 122(3) . 2_546
C31 N7 Ni2 113(2) . 2_546
C37 N8 C36 117(3) . .
C37 N8 Ni1 121(2) . .
C36 N8 Ni1 122(2) . .
C41 N9 C50 120(3) . .
C41 N9 Ni2 114(3) . 2_445
C50 N9 Ni2 125(2) . 2_445
C47 N10 C46 119(3) . .
C47 N10 Ni1 122(2) . .
C46 N10 Ni1 118(2) . .
C2 C1 N1 114(4) . .
C2 C1 H1A 123.0 . .
N1 C1 H1A 123.0 . .
C3 C2 C1 120(4) . .
C3 C2 H2A 120.2 . .
C1 C2 H2A 120.2 . .
C2 C3 C9 121(4) . .
C2 C3 C4 120(4) . .
C9 C3 C4 118(4) . .
C8 C4 C5 117(4) . .
C8 C4 C3 121(4) . .
C5 C4 C3 122(4) . .
C6 C5 C4 122(4) . .
C6 C5 H5A 118.8 . .
C4 C5 H5A 118.8 . .
C5 C6 N2 120(4) . .
C5 C6 H6A 120.0 . .
N2 C6 H6A 120.0 . .
N2 C7 C8 116(4) . .
N2 C7 H7A 121.9 . .
C8 C7 H7A 121.9 . .
C4 C8 C7 126(4) . .
C4 C8 H8A 117.2 . .
C7 C8 H8A 117.2 . .
C10 C9 C3 124(5) . .
C10 C9 H9A 117.8 . .
C3 C9 H9A 117.8 . .
C9 C10 N1 113(4) . .
C9 C10 H10A 123.6 . .
N1 C10 H10A 123.6 . .
N3 C11 C12 125(4) . .
N3 C11 H11A 117.5 . .
C12 C11 H11A 117.5 . .
C11 C12 C13 119(4) . .
C11 C12 H12A 120.3 . .
C13 C12 H12A 120.3 . .
C12 C13 C19 116(3) . .
C12 C13 C14 123(3) . .
C19 C13 C14 121(3) . .
C15 C14 C18 118(3) . .
C15 C14 C13 121(3) . .
C18 C14 C13 120(3) . .
C14 C15 C16 124(4) . .
C14 C15 H15A 118.0 . .
C16 C15 H15A 118.0 . .
C15 C16 N4 117(3) . .
C15 C16 H16A 121.4 . .
N4 C16 H16A 121.4 . .
C18 C17 N4 123(3) . .
C18 C17 H17A 118.4 . .
N4 C17 H17A 118.4 . .
C17 C18 C14 119(4) . .
C17 C18 H18A 120.4 . .
C14 C18 H18A 120.4 . .
C20 C19 C13 114(4) . .
C20 C19 H19A 123.0 . .
C13 C19 H19A 123.0 . .
N3 C20 C19 128(4) . .
N3 C20 H20A 116.2 . .
C19 C20 H20A 116.2 . .
C22 C21 N5 128(5) . .
C22 C21 H21A 115.8 . .
N5 C21 H21A 115.8 . .
C21 C22 C23 117(4) . .
C21 C22 H22A 121.3 . .
C23 C22 H22A 121.3 . .
C22 C23 C29 115(3) . .
C22 C23 C24 126(3) . .
C29 C23 C24 120(3) . .
C25 C24 C28 117(3) . .
C25 C24 C23 123(3) . .
C28 C24 C23 119(3) . .
C24 C25 C26 117(4) . .
C24 C25 H25A 121.3 . .
C26 C25 H25A 121.3 . .
N6 C26 C25 125(5) . .
N6 C26 H26A 117.7 . .
C25 C26 H26A 117.7 . .
N6 C27 C28 116(4) . .
N6 C27 H27A 122.0 . .
C28 C27 H27A 122.0 . .
C24 C28 C27 117(4) . .
C24 C28 H28A 121.4 . .
C27 C28 H28A 121.4 . .
C30 C29 C23 119(4) . .
C30 C29 H29A 120.4 . .
C23 C29 H29A 120.4 . .
C29 C30 N5 126(4) . .
C29 C30 H30A 117.2 . .
N5 C30 H30A 117.2 . .
N7 C31 C32 118(3) . .
N7 C31 H31A 120.8 . .
C32 C31 H31A 120.8 . .
C33 C32 C31 116(4) . .
C33 C32 H32A 121.9 . .
C31 C32 H32A 121.9 . .
C39 C33 C34 129(4) . .
C39 C33 C32 116(4) . .
C34 C33 C32 115(4) . .
C35 C34 C33 127(3) . .
C35 C34 C38 124(3) . .
C33 C34 C38 107(3) . .
C34 C35 C36 120(3) . .
C34 C35 H35A 119.8 . .
C36 C35 H35A 119.8 . .
N8 C36 C35 120(3) . .
N8 C36 H36A 120.2 . .
C35 C36 H36A 120.2 . .
N8 C37 C38 130(3) . .
N8 C37 H37A 115.2 . .
C38 C37 H37A 115.2 . .
C37 C38 C34 106(3) . .
C37 C38 H38A 127.2 . .
C34 C38 H38A 127.2 . .
C40 C39 C33 123(3) . .
C40 C39 H39A 118.3 . .
C33 C39 H39A 118.3 . .
N7 C40 C39 122(4) . .
N7 C40 H40A 118.8 . .
C39 C40 H40A 118.8 . .
N9 C41 C42 121(3) . .
N9 C41 H41A 119.7 . .
C42 C41 H41A 119.7 . .
C43 C42 C41 121(3) . .
C43 C42 H42A 119.3 . .
C41 C42 H42A 119.3 . .
C49 C43 C42 117(3) . .
C49 C43 C44 117(3) . .
C42 C43 C44 125(3) . .
C48 C44 C43 130(3) . .
C48 C44 C45 113(3) . .
C43 C44 C45 116(3) . .
C46 C45 C44 126(3) . .
C46 C45 H45A 117.2 . .
C44 C45 H45A 117.2 . .
N10 C46 C45 116(4) . .
N10 C46 H46A 122.2 . .
C45 C46 H46A 122.2 . .
N10 C47 C48 127(4) . .
N10 C47 H47A 116.4 . .
C48 C47 H47A 116.4 . .
C47 C48 C44 119(4) . .
C47 C48 H48A 120.4 . .
C44 C48 H48A 120.4 . .
C43 C49 C50 121(3) . .
C43 C49 H49A 119.5 . .
C50 C49 H49A 119.5 . .
N9 C50 C49 116(3) . .
N9 C50 H50A 121.8 . .
C49 C50 H50A 121.8 . .

loop_
_geom_bond_atom_site_label_1
_geom_bond_atom_site_label_2
_geom_bond_distance
_geom_bond_site_symmetry_2
W1 O11 1.75(3) .
W1 O22 1.85(3) .
W1 O19 1.89(2) .
W1 O17 1.90(2) .
W1 O12 1.92(2) .
W1 O4 2.27(2) .
W2 O27 1.69(3) .
W2 O39 1.86(2) .
W2 O18 1.87(2) .
W2 O19 1.92(2) .
W2 O6 1.95(3) .
W2 O2 2.32(2) .
W3 O36 1.69(3) .
W3 O7 1.83(3) .
W3 O37 1.90(3) .
W3 O32 1.95(2) .
W3 O29 1.99(2) .
W3 O3 2.32(2) .
W4 O13 1.76(3) .
W4 O37 1.87(3) .
W4 O30 1.88(3) .
W4 O14 1.94(2) .
W4 O10 1.95(3) .
W4 O3 2.37(2) .
W5 O40 1.68(2) .
W5 O10 1.87(3) .
W5 O33 1.88(2) .
W5 O34 1.97(3) .
W5 O17 1.99(2) .
W5 O4 2.347(19) .
W6 O26 1.72(2) .
W6 O16 1.87(2) .
W6 O23 1.89(3) .
W6 O12 1.91(2) .
W6 O34 1.93(3) .
W6 O4 2.37(2) .
W7 O35 1.69(3) .
W7 O21 1.84(3) .
W7 O9 1.84(3) .
W7 O6 1.95(3) .
W7 O7 1.96(3) .
W7 O2 2.38(2) .
W8 O15 1.63(3) .
W8 O38 1.84(2) .
W8 O32 1.88(2) .
W8 O5 1.95(3) .
W8 O9 1.96(3) .
W8 O1 2.42(2) .
W9 O8 1.66(3) .
W9 O29 1.83(2) .
W9 O25 1.84(3) .
W9 O16 1.91(2) .
W9 O30 1.94(3) .
W9 O3 2.39(2) .
W10 O31 1.71(2) .
W10 O38 1.88(2) .
W10 O14 1.90(2) .
W10 O33 1.94(2) .
W10 O24 1.97(3) .
W10 O1 2.30(2) .
W11 O20 1.71(3) .
W11 O24 1.88(3) .
W11 O18 1.90(2) .
W11 O5 1.92(3) .
W11 O22 1.92(3) .
W11 O1 2.34(2) .
W12 O28 1.74(2) .
W12 O23 1.89(3) .
W12 O39 1.92(2) .
W12 O25 1.95(3) .
W12 O21 2.02(2) .
W12 O2 2.36(2) .
Ni1 N8 2.06(2) .
Ni1 N10 2.07(2) .
Ni1 N2 2.09(3) .
Ni1 O31 2.17(2) .
Ni1 N4 2.17(3) .
Ni1 Cl1 2.341(11) .
Ni2 N5 2.08(3) .
Ni2 N9 2.11(3) 2_455
Ni2 N3 2.13(2) .
Ni2 O28 2.14(2) 1_565
Ni2 N7 2.14(3) 2_556
Ni2 Cl2 2.349(11) .
Si1 O2 1.59(3) .
Si1 O1 1.59(2) .
Si1 O3 1.62(3) .
Si1 O4 1.67(2) .
O28 Ni2 2.14(2) 1_545
N1 C10 1.43(5) .
N1 C1 1.45(5) .
N2 C7 1.36(4) .
N2 C6 1.44(5) .
N3 C11 1.22(4) .
N3 C20 1.31(4) .
N4 C17 1.34(4) .
N4 C16 1.39(4) .
N5 C30 1.32(4) .
N5 C21 1.36(5) .
N6 C26 1.19(5) .
N6 C27 1.32(5) .
N7 C40 1.26(4) .
N7 C31 1.35(5) .
N7 Ni2 2.14(3) 2_546
N8 C37 1.27(4) .
N8 C36 1.35(4) .
N9 C41 1.34(4) .
N9 C50 1.36(4) .
N9 Ni2 2.11(3) 2_445
N10 C47 1.33(5) .
N10 C46 1.39(4) .
C1 C2 1.42(5) .
C1 H1A 0.9300 .
C2 C3 1.33(6) .
C2 H2A 0.9300 .
C3 C9 1.47(6) .
C3 C4 1.52(6) .
C4 C8 1.26(6) .
C4 C5 1.37(5) .
C5 C6 1.37(6) .
C5 H5A 0.9300 .
C6 H6A 0.9300 .
C7 C8 1.49(6) .
C7 H7A 0.9300 .
C8 H8A 0.9300 .
C9 C10 1.30(5) .
C9 H9A 0.9300 .
C10 H10A 0.9300 .
C11 C12 1.40(5) .
C11 H11A 0.9300 .
C12 C13 1.40(5) .
C12 H12A 0.9300 .
C13 C19 1.46(5) .
C13 C14 1.55(4) .
C14 C15 1.29(5) .
C14 C18 1.37(5) .
C15 C16 1.35(4) .
C15 H15A 0.9300 .
C16 H16A 0.9300 .
C17 C18 1.30(4) .
C17 H17A 0.9300 .
C18 H18A 0.9300 .
C19 C20 1.39(5) .
C19 H19A 0.9300 .
C20 H20A 0.9300 .
C21 C22 1.25(6) .
C21 H21A 0.9300 .
C22 C23 1.44(5) .
C22 H22A 0.9300 .
C23 C29 1.47(5) .
C23 C24 1.52(4) .
C24 C25 1.39(5) .
C24 C28 1.43(6) .
C25 C26 1.443(10) .
C25 H25A 0.9300 .
C26 H26A 0.9300 .
C27 C28 1.54(6) .
C27 H27A 0.9300 .
C28 H28A 0.9300 .
C29 C30 1.28(5) .
C29 H29A 0.9300 .
C30 H30A 0.9300 .
C31 C32 1.51(5) .
C31 H31A 0.9300 .
C32 C33 1.46(5) .
C32 H32A 0.9300 .
C33 C39 1.38(5) .
C33 C34 1.40(5) .
C34 C35 1.22(5) .
C34 C38 1.56(5) .
C35 C36 1.49(5) .
C35 H35A 0.9300 .
C36 H36A 0.9300 .
C37 C38 1.48(5) .
C37 H37A 0.9300 .
C38 H38A 0.9300 .
C39 C40 1.36(4) .
C39 H39A 0.9300 .
C40 H40A 0.9300 .
C41 C42 1.42(5) .
C41 H41A 0.9300 .
C42 C43 1.40(5) .
C42 H42A 0.9300 .
C43 C49 1.34(5) .
C43 C44 1.41(4) .
C44 C48 1.40(5) .
C44 C45 1.44(5) .
C45 C46 1.40(5) .
C45 H45A 0.9300 .
C46 H46A 0.9300 .
C47 C48 1.34(5) .
C47 H47A 0.9300 .
C48 H48A 0.9300 .
C49 C50 1.51(5) .
C49 H49A 0.9300 .
C50 H50A 0.9300 .
